data_1515502
loop_
_publ_author_name
'Guin, Joyram'
'Besnard, C\'eline'
'Pattison, Philip'
'Lacour, J\'er\^ome'

_publ_section_title
;
 Highly selective additions of hydride and organolithium nucleophiles to
 helical carbenium ions
;
_journal_issue 3
_journal_name_full 'Chemical Science'
_journal_page_first 425
_journal_paper_doi 10.1039/c0sc00525h
_journal_volume 2
_journal_year 2011
_chemical_formula_moiety 'C41 H36 F6 N2 O2'
_chemical_formula_sum 'C41 H36 F6 N2 O2'
_chemical_formula_weight 702.74
_space_group_IT_number 2
_symmetry_cell_setting triclinic
_symmetry_space_group_name_Hall '-P 1'
_symmetry_space_group_name_H-M 'P -1'
_atom_sites_solution_hydrogens geom
_atom_sites_solution_primary direct
_cell_angle_alpha 91.073(4)
_cell_angle_beta 92.167(10)
_cell_angle_gamma 100.384(11)
_cell_formula_units_Z 2
_cell_length_a 8.641(2)
_cell_length_b 12.453(3)
_cell_length_c 16.039(3)
_cell_measurement_reflns_used 11705
_cell_measurement_temperature 120
_cell_measurement_theta_max 26
_cell_measurement_theta_min 6
_cell_volume 1695.8(7)
_computing_cell_refinement 'XDS (Kabsch, 1988)'
_computing_data_collection 'IPDS (Stoe & Cie, 1996)'
_computing_data_reduction 'XDS (Kabsch 1988)'
_computing_molecular_graphics 'CAMERON (Watkin et al., 1996)'
_computing_publication_material 'CRYSTALS (Betteridge et al., 2003)'
_computing_structure_refinement 'CRYSTALS (Betteridge et al., 2003)'
_computing_structure_solution 'Superflip (Palatinus & Chapuis, 2007)'
_diffrn_ambient_temperature 120
_diffrn_measured_fraction_theta_full 0.978
_diffrn_measured_fraction_theta_max 0.978
_diffrn_measurement_device 'Stoe IPDS'
_diffrn_measurement_device_type Area
_diffrn_measurement_method \w
_diffrn_radiation_monochromator graphite
_diffrn_radiation_type 'Mo K\a'
_diffrn_radiation_wavelength 0.71073
_diffrn_reflns_av_R_equivalents 0.042
_diffrn_reflns_limit_h_max 10
_diffrn_reflns_limit_h_min -10
_diffrn_reflns_limit_k_max 15
_diffrn_reflns_limit_k_min -15
_diffrn_reflns_limit_l_max 20
_diffrn_reflns_limit_l_min -20
_diffrn_reflns_number 15780
_diffrn_reflns_theta_full 26.216
_diffrn_reflns_theta_max 26.731
_diffrn_reflns_theta_min 5.449
_diffrn_standards_number 0
_exptl_absorpt_coefficient_mu 0.107
_exptl_absorpt_correction_type none
_exptl_crystal_colour brown
_exptl_crystal_density_diffrn 1.376
_exptl_crystal_density_method 'not measured'
_exptl_crystal_description rectangle
_exptl_crystal_F_000 732
_exptl_crystal_size_max 0.700
_exptl_crystal_size_mid 0.600
_exptl_crystal_size_min 0.600
_refine_diff_density_max 0.32
_refine_diff_density_min -0.32
_refine_ls_extinction_method None
_refine_ls_goodness_of_fit_ref 1.1087
_refine_ls_hydrogen_treatment none
_refine_ls_matrix_type full
_refine_ls_number_parameters 488
_refine_ls_number_reflns 6254
_refine_ls_number_restraints 18
_refine_ls_R_factor_all 0.0486
_refine_ls_R_factor_gt 0.0456
_refine_ls_shift/su_max 0.0015235
_refine_ls_structure_factor_coef Fsqd
_refine_ls_weighting_details
;
Method, part 1, Chebychev polynomial, (Watkin, 1994, Prince, 1982)
[weight] = 1.0/[A~0~*T~0~(x)+A~1~*T~1~(x) ... +A~n-1~]*T~n-1~(x)]
where A~i~ are the Chebychev coefficients listed below and x= Fcalc/Fmax
Method = Robust Weighting (Prince, 1982)
W = [weight] * [1-(deltaF/6*sigmaF)^2^]^2^
A~i~ are:
1.42 1.44 0.149
;
_refine_ls_weighting_scheme calc
_refine_ls_wR_factor_all 0.0800
_refine_ls_wR_factor_gt 0.0785
_refine_ls_wR_factor_ref 0.0800
_reflns_limit_h_max 10
_reflns_limit_h_min -10
_reflns_limit_k_max 15
_reflns_limit_k_min -15
_reflns_limit_l_max 20
_reflns_limit_l_min 0
_reflns_number_gt 5812
_reflns_number_total 7048
_reflns_threshold_expression I>2.0\s(I)
_oxford_diffrn_Wilson_B_factor 1.87
_oxford_diffrn_Wilson_scale 27.02
_oxford_refine_ls_r_factor_ref 0.0486
_oxford_refine_ls_scale 0.25471(13)
_oxford_reflns_number_all 6254
_oxford_reflns_threshold_expression_ref I>-10.0\s(I)
_cod_data_source_file c0sc00525h.txt
_cod_data_source_block 1a
_cod_depositor_comments
;
The following automatic conversions were performed:

'_symmetry_cell_setting' value 'Triclinic' changed to 'triclinic'
according to
/usr/data/users/saulius/automatic-downloads/retrospective/RSC/lib/dictionaries/cif_core.dic
dictionary named 'cif_core.dic' version 2.4.2 from 2011-04-26.

Automatic conversion script
Id: cif_fix_values 2281 2013-09-26 08:29:07Z andrius 
;
_cod_original_sg_symbol_H-M 'P -1 '
_cod_database_code 1515502

loop_
_symmetry_equiv_pos_as_xyz
x,y,z
-x,-y,-z

loop_
_atom_site_label
_atom_site_type_symbol
_atom_site_fract_x
_atom_site_fract_y
_atom_site_fract_z
_atom_site_U_iso_or_equiv
_atom_site_occupancy
_atom_site_adp_type
_atom_site_refinement_flags_posn
_atom_site_refinement_flags_adp
_atom_site_refinement_flags_occupancy
_atom_site_disorder_group
F1 F 0.26317(13) 0.29208(11) 0.43952(6) 0.0402 1.0000 Uani . . . .
C2 C 0.3832(2) 0.26663(15) 0.48475(10) 0.0256 1.0000 Uani . . . .
F3 F 0.44047(17) 0.19276(11) 0.43966(7) 0.0527 1.0000 Uani . . . .
F4 F 0.49409(15) 0.35692(11) 0.48811(7) 0.0505 1.0000 Uani . . . .
C5 C 0.33660(17) 0.22803(13) 0.56957(9) 0.0187 1.0000 Uani . . . .
C6 C 0.27907(17) 0.30046(12) 0.62283(9) 0.0168 1.0000 Uani . . . .
C7 C 0.23360(17) 0.26898(12) 0.70223(9) 0.0146 1.0000 Uani . . . .
C8 C 0.17874(17) 0.34747(12) 0.76725(9) 0.0149 1.0000 Uani . . . .
C9 C 0.13300(18) 0.44596(12) 0.72258(9) 0.0156 1.0000 Uani . . . .
C10 C 0.00504(18) 0.41845(12) 0.66408(9) 0.0172 1.0000 Uani . . . .
N11 N -0.08344(15) 0.31116(10) 0.66608(8) 0.0179 1.0000 Uani . . . .
C12 C -0.10613(18) 0.27046(12) 0.74713(9) 0.0165 1.0000 Uani . . . .
C13 C 0.02547(17) 0.28990(11) 0.80259(9) 0.0149 1.0000 Uani . . . .
C14 C 0.00998(18) 0.25865(12) 0.88568(9) 0.0167 1.0000 Uani . . . .
N15 N 0.14026(15) 0.27803(10) 0.94133(8) 0.0177 1.0000 Uani . . . .
C16 C 0.28813(18) 0.33160(12) 0.91643(9) 0.0164 1.0000 Uani . . . .
C17 C 0.31063(17) 0.36827(11) 0.83492(9) 0.0153 1.0000 Uani . . . .
C18 C 0.46500(18) 0.41587(12) 0.81453(9) 0.0171 1.0000 Uani . . . .
O19 O 0.48096(12) 0.44447(9) 0.73308(7) 0.0205 1.0000 Uani . . . .
C20 C 0.6272(2) 0.50620(16) 0.71060(11) 0.0311 1.0000 Uani . . . .
H203 H 0.6149 0.5210 0.6517 0.0458 1.0000 Uiso R . . .
H201 H 0.6468 0.5761 0.7423 0.0457 1.0000 Uiso R . . .
H202 H 0.7145 0.4638 0.7201 0.0452 1.0000 Uiso R . . .
C24 C 0.58966(18) 0.43089(13) 0.87260(10) 0.0206 1.0000 Uani . . . .
C25 C 0.56239(19) 0.39687(13) 0.95338(10) 0.0223 1.0000 Uani . . . .
C26 C 0.41488(19) 0.34773(12) 0.97549(10) 0.0200 1.0000 Uani . . . .
H261 H 0.3969 0.3263 1.0303 0.0244 1.0000 Uiso R . . .
H251 H 0.6455 0.4093 0.9937 0.0247 1.0000 Uiso R . . .
H241 H 0.6908 0.4639 0.8592 0.0239 1.0000 Uiso R . . .
C30 C 0.12986(18) 0.23242(13) 1.0235(1) 0.0192 1.0000 Uani . . . .
C31 C 0.1790(2) 0.13297(13) 1.03639(10) 0.0224 1.0000 Uani . . . .
C32 C 0.1788(2) 0.09362(14) 1.11733(11) 0.0275 1.0000 Uani . . . .
C33 C 0.1306(2) 0.15037(14) 1.18393(10) 0.0260 1.0000 Uani . . . .
C34 C 0.08019(19) 0.24794(14) 1.16871(10) 0.0239 1.0000 Uani . . . .
C35 C 0.07907(18) 0.29093(13) 1.08894(10) 0.0196 1.0000 Uani . . . .
C36 C 0.0235(2) 0.39677(14) 1.07352(11) 0.0267 1.0000 Uani . . . .
H361 H 0.0103 0.4353 1.1266 0.0407 1.0000 Uiso R . . .
H362 H 0.0979 0.4451 1.0397 0.0394 1.0000 Uiso R . . .
H363 H -0.0755 0.3835 1.0434 0.0410 1.0000 Uiso R . . .
H341 H 0.0470 0.2878 1.2145 0.0264 1.0000 Uiso R . . .
C41 C 0.1356(2) 0.10595(18) 1.27097(11) 0.0393 1.0000 Uani . . . .
H412 H 0.0804 0.1456 1.3088 0.0578 1.0000 Uiso R . . .
H413 H 0.2430 0.1127 1.2905 0.0587 1.0000 Uiso R . . .
H411 H 0.0869 0.0302 1.2708 0.0591 1.0000 Uiso R . . .
H321 H 0.2121 0.0261 1.1275 0.0345 1.0000 Uiso R . . .
C46 C 0.2318(2) 0.06983(14) 0.96510(11) 0.0318 1.0000 Uani . . . .
H462 H 0.2691 0.0047 0.9852 0.0481 1.0000 Uiso R . . .
H463 H 0.3193 0.1174 0.9385 0.0466 1.0000 Uiso R . . .
H461 H 0.1461 0.0486 0.9238 0.0462 1.0000 Uiso R . . .
C50 C -0.13752(18) 0.20673(12) 0.91174(10) 0.0194 1.0000 Uani . . . .
C51 C -0.26537(18) 0.18756(12) 0.85581(10) 0.0204 1.0000 Uani . . . .
C52 C -0.25277(18) 0.21832(12) 0.77323(10) 0.0198 1.0000 Uani . . . .
H521 H -0.3415 0.2063 0.7357 0.0219 1.0000 Uiso R . . .
H511 H -0.3657 0.1513 0.8734 0.0240 1.0000 Uiso R . . .
H501 H -0.1479 0.1850 0.9664 0.0233 1.0000 Uiso R . . .
C56 C -0.20436(19) 0.27300(13) 0.59995(10) 0.0221 1.0000 Uani . . . .
C57 C -0.22947(19) 0.15015(14) 0.58135(10) 0.0247 1.0000 Uani . . . .
C58 C -0.0836(2) 0.11072(15) 0.55241(12) 0.0307 1.0000 Uani . . . .
H581 H -0.1091 0.0326 0.5387 0.0452 1.0000 Uiso R . . .
H583 H -0.0025 0.1222 0.5957 0.0451 1.0000 Uiso R . . .
H582 H -0.0436 0.1507 0.5048 0.0448 1.0000 Uiso R . . .
H572 H -0.2681 0.1081 0.6312 0.0285 1.0000 Uiso R . . .
H571 H -0.3103 0.1325 0.5364 0.0292 1.0000 Uiso R . . .
H561 H -0.3073 0.2940 0.6136 0.0255 1.0000 Uiso R . . .
H562 H -0.1684 0.3107 0.5489 0.0244 1.0000 Uiso R . . .
C66 C -0.03522(19) 0.49541(13) 0.60884(10) 0.0201 1.0000 Uani . . . .
C67 C 0.04707(19) 0.60124(13) 0.61495(10) 0.0229 1.0000 Uani . . . .
C68 C 0.16263(19) 0.63356(13) 0.67689(10) 0.0216 1.0000 Uani . . . .
C69 C 0.20245(18) 0.55697(12) 0.73277(9) 0.0179 1.0000 Uani . . . .
O70 O 0.30489(13) 0.58647(8) 0.79917(7) 0.0219 1.0000 Uani . . . .
C71 C 0.3800(3) 0.69763(14) 0.80747(14) 0.0411 1.0000 Uani . . . .
H713 H 0.4518 0.7036 0.8576 0.0608 1.0000 Uiso R . . .
H712 H 0.2984 0.7454 0.8144 0.0603 1.0000 Uiso R . . .
H711 H 0.4426 0.7214 0.7592 0.0607 1.0000 Uiso R . . .
H681 H 0.2135 0.7072 0.6822 0.0257 1.0000 Uiso R . . .
H671 H 0.0217 0.6518 0.5765 0.0282 1.0000 Uiso R . . .
H661 H -0.1187 0.4781 0.5699 0.0233 1.0000 Uiso R . . .
C78 C 0.24821(17) 0.16453(12) 0.72742(9) 0.0172 1.0000 Uani . . . .
C79 C 0.30696(18) 0.09376(12) 0.67439(10) 0.0191 1.0000 Uani . . . .
C80 C 0.35062(18) 0.12452(13) 0.59449(10) 0.0202 1.0000 Uani . . . .
H801 H 0.3876 0.0750 0.5591 0.0245 1.0000 Uiso R . . .
C82 C 0.3281(2) -0.01682(13) 0.70280(11) 0.0269 1.0000 Uani . . . .
F83 F 0.2550(2) -0.04700(11) 0.77152(10) 0.0467 0.915(3) Uani D U P 1
F84 F 0.2094(19) -0.0796(16) 0.713(2) 0.0829 0.085(3) Uani D U P 2
F85 F 0.2723(3) -0.09502(10) 0.64564(10) 0.0642 0.915(3) Uani D U P 1
F86 F 0.404(3) -0.0683(15) 0.6634(13) 0.0537 0.085(3) Uani D U P 2
F87 F 0.47793(17) -0.02341(14) 0.71598(18) 0.0750 0.915(3) Uani D U P 1
F88 F 0.407(3) -0.0079(12) 0.7797(12) 0.0668 0.085(3) Uani D U P 2
H781 H 0.2205 0.1426 0.7809 0.0202 1.0000 Uiso R . . .
H61 H 0.2735 0.3712 0.6042 0.0196 1.0000 Uiso R . . .

loop_
_atom_site_aniso_label
_atom_site_aniso_U_11
_atom_site_aniso_U_22
_atom_site_aniso_U_33
_atom_site_aniso_U_23
_atom_site_aniso_U_13
_atom_site_aniso_U_12
F1 0.0351(6) 0.0680(8) 0.0232(5) 0.0127(5) -0.0018(4) 0.0240(6)
C2 0.0234(8) 0.0360(10) 0.0204(8) -0.0006(7) 0.0005(6) 0.0132(7)
F3 0.0823(10) 0.0687(9) 0.0228(6) 0.0064(5) 0.0196(6) 0.0514(8)
F4 0.0482(7) 0.0682(9) 0.0263(6) 0.0140(6) 0.0060(5) -0.0150(6)
C5 0.0155(7) 0.0232(8) 0.0182(8) -0.0012(6) -0.0006(6) 0.0058(6)
C6 0.0156(7) 0.0178(7) 0.0175(7) 0.0018(6) -0.0016(6) 0.0052(6)
C7 0.0128(7) 0.0139(7) 0.0168(7) 0.0000(6) -0.0013(5) 0.0019(5)
C8 0.0185(7) 0.0122(7) 0.0147(7) 0.0017(5) 0.0025(6) 0.0041(6)
C9 0.0193(7) 0.0157(7) 0.0137(7) 0.0031(6) 0.0045(6) 0.0068(6)
C10 0.0189(7) 0.0189(8) 0.0157(7) 0.0020(6) 0.0056(6) 0.0075(6)
N11 0.0179(6) 0.0194(6) 0.0168(6) 0.0024(5) 0.0001(5) 0.0040(5)
C12 0.0197(8) 0.0134(7) 0.0174(7) -0.0002(6) 0.0021(6) 0.0050(6)
C13 0.0167(7) 0.0105(7) 0.0181(7) 0.0008(5) 0.0029(6) 0.0040(6)
C14 0.0202(8) 0.0120(7) 0.0187(7) 0.0012(6) 0.0016(6) 0.0048(6)
N15 0.0195(7) 0.0180(6) 0.0152(6) 0.0044(5) 0.0017(5) 0.0021(5)
C16 0.0198(8) 0.0112(7) 0.0189(7) 0.0003(6) 0.0017(6) 0.0046(6)
C17 0.0188(7) 0.0105(7) 0.0172(7) 0.0003(5) 0.0007(6) 0.0048(6)
C18 0.0208(8) 0.0127(7) 0.0183(7) -0.0004(6) 0.0030(6) 0.0044(6)
O19 0.0185(5) 0.0225(6) 0.0192(5) 0.0035(4) 0.0040(4) -0.0006(4)
C20 0.0239(9) 0.0361(10) 0.0304(10) 0.0083(8) 0.0066(7) -0.0044(7)
C24 0.0171(8) 0.0180(8) 0.0263(8) -0.0010(6) 0.0020(6) 0.0019(6)
C25 0.0216(8) 0.0222(8) 0.0226(8) -0.0027(6) -0.0057(6) 0.0048(6)
C26 0.0241(8) 0.0189(8) 0.0169(7) 0.0013(6) -0.0008(6) 0.0036(6)
C30 0.0203(8) 0.0200(8) 0.0162(7) 0.0047(6) -0.0006(6) 0.0008(6)
C31 0.0268(8) 0.0181(8) 0.0218(8) 0.0037(6) 0.0002(6) 0.0027(6)
C32 0.0332(9) 0.0230(8) 0.0265(9) 0.0095(7) -0.0011(7) 0.0049(7)
C33 0.0251(9) 0.0311(9) 0.0202(8) 0.0079(7) -0.0008(7) 0.0003(7)
C34 0.0227(8) 0.0311(9) 0.0169(8) -0.0002(7) 0.0025(6) 0.0018(7)
C35 0.0176(7) 0.0209(8) 0.0199(8) 0.0017(6) 0.0007(6) 0.0017(6)
C36 0.0272(9) 0.0251(9) 0.0287(9) 0.0008(7) 0.0016(7) 0.0074(7)
C41 0.0435(12) 0.0506(12) 0.0237(10) 0.0145(9) 0.0004(8) 0.0068(10)
C46 0.0479(11) 0.0215(9) 0.0282(9) 0.0037(7) 0.0058(8) 0.0109(8)
C50 0.0231(8) 0.0173(7) 0.0179(8) 0.0034(6) 0.0053(6) 0.0029(6)
C51 0.0191(8) 0.0171(7) 0.0250(8) 0.0023(6) 0.0054(6) 0.0025(6)
C52 0.0171(7) 0.0185(8) 0.0237(8) -0.0004(6) 0.0006(6) 0.0036(6)
C56 0.0195(8) 0.0283(9) 0.0190(8) 0.0004(6) -0.0019(6) 0.0059(7)
C57 0.0200(8) 0.0306(9) 0.0222(8) -0.0050(7) -0.0027(6) 0.0028(7)
C58 0.0245(9) 0.0321(10) 0.0352(10) -0.0083(8) -0.0008(7) 0.0057(7)
C66 0.0216(8) 0.0264(8) 0.0152(7) 0.0050(6) 0.0036(6) 0.0111(6)
C67 0.0280(9) 0.0249(8) 0.0199(8) 0.0112(6) 0.0075(6) 0.0134(7)
C68 0.0287(9) 0.0151(7) 0.0229(8) 0.0054(6) 0.0068(7) 0.0071(6)
C69 0.0213(8) 0.0166(7) 0.0175(7) 0.0015(6) 0.0050(6) 0.0072(6)
O70 0.0304(6) 0.0114(5) 0.0230(6) 0.0017(4) -0.0033(5) 0.0025(4)
C71 0.0538(13) 0.0165(9) 0.0475(12) 0.0060(8) -0.0209(10) -0.0039(8)
C78 0.0176(7) 0.0158(7) 0.0179(7) 0.0022(6) 0.0001(6) 0.0025(6)
C79 0.0176(7) 0.0143(7) 0.0253(8) -0.0011(6) -0.0010(6) 0.0030(6)
C80 0.0164(7) 0.0223(8) 0.0223(8) -0.0069(6) -0.0005(6) 0.0055(6)
C82 0.0290(9) 0.0175(8) 0.0358(10) 0.0005(7) 0.0065(7) 0.0076(7)
F83 0.0797(12) 0.0266(7) 0.0434(8) 0.0176(6) 0.0288(8) 0.0279(7)
F84 0.027(6) 0.046(7) 0.175(10) 0.042(8) 0.012(8) -0.003(6)
F85 0.1300(18) 0.0143(7) 0.0452(9) -0.0068(6) -0.0020(10) 0.0064(8)
F86 0.072(8) 0.041(7) 0.062(7) 0.005(6) 0.039(7) 0.039(6)
F87 0.0293(8) 0.0394(9) 0.162(2) 0.0464(12) 0.0043(10) 0.0162(7)
F88 0.130(9) 0.016(6) 0.057(7) 0.000(5) -0.024(8) 0.025(7)

loop_
_atom_type_symbol
_atom_type_scat_dispersion_real
_atom_type_scat_dispersion_imag
_atom_type_scat_Cromer_Mann_a1
_atom_type_scat_Cromer_Mann_b1
_atom_type_scat_Cromer_Mann_a2
_atom_type_scat_Cromer_Mann_b2
_atom_type_scat_Cromer_Mann_a3
_atom_type_scat_Cromer_Mann_b3
_atom_type_scat_Cromer_Mann_a4
_atom_type_scat_Cromer_Mann_b4
_atom_type_scat_Cromer_Mann_c
_atom_type_scat_source
C 0.0033 0.0016 2.3100 20.8439 1.0200 10.2075 1.5886 0.5687 0.8650 51.6512 0.2156 'International Tables Vol C 4.2.6.8 and 6.1.1.4'
O 0.0106 0.0060 3.0485 13.2771 2.2868 5.7011 1.5463 0.3239 0.8670 32.9089 0.2508 'International Tables Vol C 4.2.6.8 and 6.1.1.4'
F 0.0171 0.0103 3.5392 10.2825 2.6412 4.2944 1.5170 0.2615 1.0243 26.1476 0.2776 'International Tables Vol C 4.2.6.8 and 6.1.1.4'
N 0.0061 0.0033 12.2126 0.0057 3.1322 9.8933 2.0125 28.9975 1.1663 0.5826 -11.5290 'International Tables Vol C 4.2.6.8 and 6.1.1.4'
H 0.0000 0.0000 0.4930 10.5109 0.3229 26.1257 0.1402 3.1424 0.0408 57.7998 0.0030 'International Tables Vol C 4.2.6.8 and 6.1.1.4'

loop_
_geom_angle_atom_site_label_1
_geom_angle_atom_site_label_2
_geom_angle_atom_site_label_3
_geom_angle
_geom_angle_publ_flag
F1 C2 F3 106.46(14) yes
F1 C2 F4 105.55(15) yes
F3 C2 F4 106.23(15) yes
F1 C2 C5 112.45(14) yes
F3 C2 C5 113.13(14) yes
F4 C2 C5 112.45(14) yes
C2 C5 C6 117.75(14) yes
C2 C5 C80 121.10(14) yes
C6 C5 C80 121.15(14) yes
C5 C6 C7 120.28(14) yes
C5 C6 H61 118.8 no
C7 C6 H61 120.9 no
C6 C7 C8 123.28(13) yes
C6 C7 C78 118.52(13) yes
C8 C7 C78 118.03(13) yes
C7 C8 C9 109.63(12) yes
C7 C8 C13 108.56(12) yes
C9 C8 C13 104.11(12) yes
C7 C8 C17 104.97(11) yes
C9 C8 C17 118.46(12) yes
C13 C8 C17 110.88(12) yes
C8 C9 C10 114.00(13) yes
C8 C9 C69 128.29(14) yes
C10 C9 C69 117.71(13) yes
C9 C10 N11 117.09(13) yes
C9 C10 C66 121.09(14) yes
N11 C10 C66 121.78(14) yes
C10 N11 C12 114.28(12) yes
C10 N11 C56 119.56(13) yes
C12 N11 C56 118.82(13) yes
N11 C12 C13 116.32(13) yes
N11 C12 C52 122.75(14) yes
C13 C12 C52 120.85(14) yes
C8 C13 C12 116.20(13) yes
C8 C13 C14 124.03(13) yes
C12 C13 C14 119.75(14) yes
C13 C14 N15 120.10(13) yes
C13 C14 C50 119.23(14) yes
N15 C14 C50 120.66(14) yes
C14 N15 C16 121.26(13) yes
C14 N15 C30 120.05(13) yes
C16 N15 C30 118.33(12) yes
N15 C16 C17 121.57(13) yes
N15 C16 C26 118.34(14) yes
C17 C16 C26 120.09(14) yes
C8 C17 C16 122.06(13) yes
C8 C17 C18 120.17(13) yes
C16 C17 C18 117.46(14) yes
C17 C18 O19 114.71(13) yes
C17 C18 C24 122.25(14) yes
O19 C18 C24 123.04(14) yes
C18 O19 C20 117.82(13) yes
O19 C20 H203 106.0 no
O19 C20 H201 109.0 no
H203 C20 H201 108.6 no
O19 C20 H202 110.8 no
H203 C20 H202 110.3 no
H201 C20 H202 112.0 no
C18 C24 C25 118.79(15) yes
C18 C24 H241 121.9 no
C25 C24 H241 119.3 no
C24 C25 C26 120.95(15) yes
C24 C25 H251 119.3 no
C26 C25 H251 119.7 no
C16 C26 C25 120.39(15) yes
C16 C26 H261 119.1 no
C25 C26 H261 120.5 no
N15 C30 C31 118.89(14) yes
N15 C30 C35 119.57(14) yes
C31 C30 C35 121.45(14) yes
C30 C31 C32 118.28(15) yes
C30 C31 C46 121.02(14) yes
C32 C31 C46 120.70(15) yes
C31 C32 C33 121.70(16) yes
C31 C32 H321 119.6 no
C33 C32 H321 118.7 no
C32 C33 C34 118.54(15) yes
C32 C33 C41 119.97(16) yes
C34 C33 C41 121.49(16) yes
C33 C34 C35 121.87(15) yes
C33 C34 H341 119.0 no
C35 C34 H341 119.1 no
C34 C35 C30 118.16(15) yes
C34 C35 C36 121.14(15) yes
C30 C35 C36 120.70(14) yes
C35 C36 H361 111.3 no
C35 C36 H362 111.0 no
H361 C36 H362 109.0 no
C35 C36 H363 110.3 no
H361 C36 H363 107.9 no
H362 C36 H363 107.2 no
C33 C41 H412 110.8 no
C33 C41 H413 109.1 no
H412 C41 H413 109.3 no
C33 C41 H411 110.6 no
H412 C41 H411 108.2 no
H413 C41 H411 108.7 no
C31 C46 H462 110.8 no
C31 C46 H463 108.5 no
H462 C46 H463 108.8 no
C31 C46 H461 110.4 no
H462 C46 H461 109.8 no
H463 C46 H461 108.6 no
C14 C50 C51 120.02(14) yes
C14 C50 H501 119.5 no
C51 C50 H501 120.5 no
C50 C51 C52 121.68(15) yes
C50 C51 H511 120.0 no
C52 C51 H511 118.3 no
C12 C52 C51 118.46(15) yes
C12 C52 H521 120.5 no
C51 C52 H521 121.0 no
N11 C56 C57 113.90(13) yes
N11 C56 H561 110.9 no
C57 C56 H561 109.4 no
N11 C56 H562 106.8 no
C57 C56 H562 107.9 no
H561 C56 H562 107.7 no
C56 C57 C58 113.88(14) yes
C56 C57 H572 110.9 no
C58 C57 H572 108.7 no
C56 C57 H571 108.2 no
C58 C57 H571 107.1 no
H572 C57 H571 107.8 no
C57 C58 H581 109.7 no
C57 C58 H583 110.4 no
H581 C58 H583 108.2 no
C57 C58 H582 110.2 no
H581 C58 H582 110.4 no
H583 C58 H582 107.8 no
C10 C66 C67 118.96(15) yes
C10 C66 H661 121.8 no
C67 C66 H661 119.2 no
C66 C67 C68 121.38(14) yes
C66 C67 H671 118.4 no
C68 C67 H671 120.2 no
C67 C68 C69 119.79(15) yes
C67 C68 H681 120.3 no
C69 C68 H681 119.9 no
C9 C69 C68 120.18(15) yes
C9 C69 O70 117.85(13) yes
C68 C69 O70 121.95(14) yes
C69 O70 C71 117.82(13) yes
O70 C71 H713 106.7 no
O70 C71 H712 109.7 no
H713 C71 H712 110.6 no
O70 C71 H711 112.0 no
H713 C71 H711 108.4 no
H712 C71 H711 109.3 no
C7 C78 C79 120.71(14) yes
C7 C78 H781 119.7 no
C79 C78 H781 119.6 no
C78 C79 C80 120.89(14) yes
C78 C79 C82 120.56(15) yes
C80 C79 C82 118.53(14) yes
C79 C80 C5 118.43(14) yes
C79 C80 H801 119.6 no
C5 C80 H801 121.9 no
C79 C82 F83 113.72(14) yes
C79 C82 F85 111.91(15) yes
F83 C82 F85 105.51(16) yes
C79 C82 F87 112.33(15) yes
F83 C82 F87 107.42(18) yes
F85 C82 F87 105.35(18) yes

loop_
_geom_bond_atom_site_label_1
_geom_bond_atom_site_label_2
_geom_bond_distance
_geom_bond_publ_flag
F1 C2 1.3314(19) yes
C2 F3 1.334(2) yes
C2 F4 1.338(2) yes
C2 C5 1.497(2) yes
C5 C6 1.398(2) yes
C5 C80 1.381(2) yes
C6 C7 1.389(2) yes
C6 H61 0.944 no
C7 C8 1.5602(19) yes
C7 C78 1.395(2) yes
C8 C9 1.536(2) yes
C8 C13 1.523(2) yes
C8 C17 1.527(2) yes
C9 C10 1.412(2) yes
C9 C69 1.408(2) yes
C10 N11 1.416(2) yes
C10 C66 1.398(2) yes
N11 C12 1.4118(19) yes
N11 C56 1.470(2) yes
C12 C13 1.400(2) yes
C12 C52 1.399(2) yes
C13 C14 1.400(2) yes
C14 N15 1.393(2) yes
C14 C50 1.404(2) yes
N15 C16 1.407(2) yes
N15 C30 1.4439(19) yes
C16 C17 1.402(2) yes
C16 C26 1.404(2) yes
C17 C18 1.412(2) yes
C18 O19 1.3660(18) yes
C18 C24 1.381(2) yes
O19 C20 1.4187(19) yes
C20 H203 0.972 no
C20 H201 0.984 no
C20 H202 1.005 no
C24 C25 1.386(2) yes
C24 H241 0.931 no
C25 C26 1.373(2) yes
C25 H251 0.938 no
C26 H261 0.935 no
C30 C31 1.396(2) yes
C30 C35 1.396(2) yes
C31 C32 1.396(2) yes
C31 C46 1.506(2) yes
C32 C33 1.387(2) yes
C32 H321 0.951 no
C33 C34 1.386(2) yes
C33 C41 1.513(2) yes
C34 C35 1.396(2) yes
C34 H341 0.960 no
C35 C36 1.504(2) yes
C36 H361 0.990 no
C36 H362 0.985 no
C36 H363 0.952 no
C41 H412 0.966 no
C41 H413 0.957 no
C41 H411 0.961 no
C46 H462 0.981 no
C46 H463 0.989 no
C46 H461 0.970 no
C50 C51 1.380(2) yes
C50 H501 0.925 no
C51 C52 1.388(2) yes
C51 H511 0.958 no
C52 H521 0.945 no
C56 C57 1.528(2) yes
C56 H561 1.002 no
C56 H562 0.984 no
C57 C58 1.518(2) yes
C57 H572 0.999 no
C57 H571 0.978 no
C58 H581 0.977 no
C58 H583 0.958 no
C58 H582 0.961 no
C66 C67 1.380(2) yes
C66 H661 0.928 no
C67 C68 1.382(2) yes
C67 H671 0.937 no
C68 C69 1.399(2) yes
C68 H681 0.943 no
C69 O70 1.3600(19) yes
O70 C71 1.420(2) yes
C71 H713 0.990 no
C71 H712 1.009 no
C71 H711 0.981 no
C78 C79 1.387(2) yes
C78 H781 0.932 no
C79 C80 1.391(2) yes
C79 C82 1.498(2) yes
C80 H801 0.935 no
C82 F83 1.318(2) yes
C82 F85 1.336(2) yes
C82 F87 1.321(2) yes
